data_4311693
loop_
_publ_author_name
'Yuan-Fu Deng'
'Zhao-Hui Zhou'
'Hui-Lin Wan'

_publ_section_title
;
 pH-Dependent Isolations and Spectroscopic, Structural, and Thermal
 Studies of Titanium Citrate Complexes
;
_journal_name_full 'Inorganic Chemistry'
_journal_page_first 6266
_journal_page_last 6273
_journal_paper_doi 10.1021/ic0496018
_journal_volume 43
_journal_year 2004
_chemical_formula_sum 'C18 H32 Ba2 O29 Ti'
_chemical_formula_weight 1035.02
_chemical_name_common 'dibarium titanium(IV)citrate octahydrate'
_chemical_name_systematic
; 
 ? 
;
_space_group_IT_number 14
_symmetry_cell_setting monoclinic
_symmetry_space_group_name_Hall '-P 2ybc'
_symmetry_space_group_name_H-M 'P 1 21/c 1'
_atom_sites_solution_hydrogens geom
_atom_sites_solution_primary direct
_atom_sites_solution_secondary difmap
_audit_creation_method SHELXL-97
_cell_angle_alpha 90.00
_cell_angle_beta 91.311(2)
_cell_angle_gamma 90.00
_cell_formula_units_Z 4
_cell_length_a 11.1605(11)
_cell_length_b 10.4522(10)
_cell_length_c 26.816(3)
_cell_measurement_temperature 296(2)
_cell_measurement_theta_max 28.30
_cell_measurement_theta_min 1.83
_cell_volume 3127.3(6)
_computing_cell_refinement 'SAIRT (Bruker, 1998)'
_computing_data_collection 'SMART (Bruker, 1998)'
_computing_data_reduction 'SAIRT (Bruker, 1998)'
_computing_molecular_graphics 'ORTEP-II (Johnson, 1976)'
_computing_publication_material 'SHELXL-97 (Sheldrick, 1997)'
_computing_structure_refinement 'SHELXL-97 (Sheldrick, 1997)'
_computing_structure_solution 'SHELXS-97 (Sheldrick, 1990)'
_diffrn_ambient_temperature 296(2)
_diffrn_measured_fraction_theta_full 0.935
_diffrn_measured_fraction_theta_max 0.935
_diffrn_measurement_device_type 'Smart Apex Bruker CCD'
_diffrn_radiation_monochromator graphite
_diffrn_radiation_source 'fine-focus sealed tube'
_diffrn_radiation_type MoK\a
_diffrn_radiation_wavelength 0.71073
_diffrn_reflns_av_R_equivalents 0.0636
_diffrn_reflns_av_sigmaI/netI 0.0844
_diffrn_reflns_limit_h_max 14
_diffrn_reflns_limit_h_min -13
_diffrn_reflns_limit_k_max 13
_diffrn_reflns_limit_k_min -13
_diffrn_reflns_limit_l_max 33
_diffrn_reflns_limit_l_min -34
_diffrn_reflns_number 18516
_diffrn_reflns_theta_full 28.30
_diffrn_reflns_theta_max 28.30
_diffrn_reflns_theta_min 1.83
_exptl_absorpt_coefficient_mu 2.856
_exptl_absorpt_correction_T_max 0.8943
_exptl_absorpt_correction_T_min 0.5989
_exptl_absorpt_correction_type multi-scan
_exptl_absorpt_process_details 'SDABS (Sheldrick, 1996)'
_exptl_crystal_colour colorless
_exptl_crystal_density_diffrn 2.198
_exptl_crystal_density_method 'not measured'
_exptl_crystal_description plane
_exptl_crystal_F_000 2024
_exptl_crystal_size_max 0.20
_exptl_crystal_size_mid 0.12
_exptl_crystal_size_min 0.04
_refine_diff_density_max 1.882
_refine_diff_density_min -1.870
_refine_diff_density_rms 0.181
_refine_ls_extinction_method none
_refine_ls_goodness_of_fit_ref 1.100
_refine_ls_hydrogen_treatment mixed
_refine_ls_matrix_type full
_refine_ls_number_parameters 511
_refine_ls_number_reflns 7256
_refine_ls_number_restraints 28
_refine_ls_restrained_S_all 1.098
_refine_ls_R_factor_all 0.0847
_refine_ls_R_factor_gt 0.0595
_refine_ls_shift/su_max 0.001
_refine_ls_shift/su_mean 0.000
_refine_ls_structure_factor_coef Fsqd
_refine_ls_weighting_details 'calc w=1/[\s^2^(Fo^2^)+(0.0400P)^2^+0.0000P] where P=(Fo^2^+2Fc^2^)/3'
_refine_ls_weighting_scheme calc
_refine_ls_wR_factor_gt 0.1057
_refine_ls_wR_factor_ref 0.1138
_reflns_number_gt 5713
_reflns_number_total 7256
_reflns_threshold_expression >2sigma(I)
_cod_data_source_file ic0496018si20040727_105443.cif
_cod_data_source_block sad
_cod_depositor_comments
;
The following automatic conversions were performed:
'_symmetry_cell_setting' value 'Monoclinic' changed to 'monoclinic'
according to '/home/saulius/struct/CIF-dictionaries/cif_core.dic'
dictionary named 'cif_core.dic' version 2.4.1 from
2010-06-29.

'_exptl_absorpt_correction_type' value 'Multi-scan' changed
to 'multi-scan' according to
'/home/saulius/struct/CIF-dictionaries/cif_core.dic' dictionary named
'cif_core.dic' version 2.4.1 from 2010-06-29.

Automatic conversion script
Id: cif_fix_enum 1527 2010-12-29 10:47:43Z saulius 
;
_cod_original_cell_volume 3127.3(5)
_cod_database_code 4311693

loop_
_symmetry_equiv_pos_as_xyz
'x, y, z'
'-x, y+1/2, -z+1/2'
'-x, -y, -z'
'x, -y-1/2, z-1/2'

loop_
_atom_site_label
_atom_site_type_symbol
_atom_site_fract_x
_atom_site_fract_y
_atom_site_fract_z
_atom_site_U_iso_or_equiv
_atom_site_adp_type
_atom_site_occupancy
_atom_site_symmetry_multiplicity
_atom_site_calc_flag
_atom_site_refinement_flags
_atom_site_disorder_assembly
_atom_site_disorder_group
Ba1 Ba -0.47333(3) 0.13069(4) 0.189440(14) 0.01537(11) Uani 1 1 d . . .
Ba2 Ba 0.20565(4) 0.28655(4) 0.107188(15) 0.02243(12) Uani 1 1 d . . .
Ti1 Ti -0.19257(9) 0.11260(11) 0.12989(4) 0.0117(2) Uani 1 1 d . . .
O1 O -0.2200(3) 0.2027(4) 0.18937(15) 0.0137(9) Uani 1 1 d . . .
O2 O -0.0463(3) 0.2251(4) 0.13441(15) 0.0151(9) Uani 1 1 d . . .
O3 O 0.0465(4) 0.3756(5) 0.17743(16) 0.0226(11) Uani 1 1 d . . .
O4 O -0.4201(4) 0.3997(5) 0.19658(18) 0.0241(11) Uani 1 1 d D . .
O5 O -0.3309(4) 0.5283(5) 0.25087(18) 0.0277(12) Uani 1 1 d . . .
O6 O -0.1275(4) 0.1081(5) 0.30154(19) 0.0281(12) Uani 1 1 d D . .
O7 O 0.0134(4) 0.1242(5) 0.24580(17) 0.0242(11) Uani 1 1 d . . .
O11 O -0.3158(4) 0.2045(4) 0.09977(15) 0.0154(9) Uani 1 1 d . . .
O12 O -0.1580(4) 0.0847(4) 0.05784(15) 0.0167(10) Uani 1 1 d . . .
O13 O -0.2262(4) 0.1117(5) -0.01949(17) 0.0309(12) Uani 1 1 d . . .
O14 O -0.6480(4) 0.2048(5) 0.02851(16) 0.0311(13) Uani 1 1 d . . .
O15 O -0.5718(4) 0.1883(5) 0.10260(17) 0.0328(13) Uani 1 1 d . . .
O16 O -0.2702(5) 0.5351(6) 0.0309(3) 0.064(2) Uani 1 1 d D . .
O17 O -0.1474(5) 0.3722(6) 0.0368(3) 0.0567(18) Uani 1 1 d . . .
O21 O -0.2922(3) -0.0189(4) 0.15213(14) 0.0119(9) Uani 1 1 d . . .
O22 O -0.0743(4) -0.0310(4) 0.13769(16) 0.0175(10) Uani 1 1 d . . .
O23 O -0.0634(4) -0.2416(4) 0.13992(17) 0.0254(11) Uani 1 1 d . . .
O24 O -0.4122(4) -0.0737(5) 0.24509(16) 0.0241(11) Uani 1 1 d . . .
O25 O -0.3223(4) -0.2105(4) 0.29576(16) 0.0219(10) Uani 1 1 d . . .
O26 O -0.2965(4) -0.1908(5) 0.06417(17) 0.0272(12) Uani 1 1 d D . .
O27 O -0.4779(5) -0.2446(7) 0.08588(19) 0.0504(18) Uani 1 1 d . . .
C1 C -0.1508(5) 0.3088(6) 0.2018(2) 0.0133(13) Uani 1 1 d . . .
C2 C -0.0379(5) 0.3055(6) 0.1701(2) 0.0133(13) Uani 1 1 d . . .
C3 C -0.2136(5) 0.4354(6) 0.1875(2) 0.0168(14) Uani 1 1 d . . .
H3A H -0.1586 0.5056 0.1940 0.020 Uiso 1 1 calc R . .
H3B H -0.2323 0.4346 0.1520 0.020 Uiso 1 1 calc R . .
C4 C -0.3263(6) 0.4592(6) 0.2151(2) 0.0176(14) Uani 1 1 d . . .
C5 C -0.1158(5) 0.3020(6) 0.2570(2) 0.0140(13) Uani 1 1 d . . .
H5A H -0.0550 0.3656 0.2650 0.017 Uiso 1 1 calc R . .
H5B H -0.1851 0.3188 0.2772 0.017 Uiso 1 1 calc R . .
C6 C -0.0679(6) 0.1699(6) 0.2677(2) 0.0170(14) Uani 1 1 d . . .
C11 C -0.3390(5) 0.1991(6) 0.0482(2) 0.0159(14) Uani 1 1 d . . .
C12 C -0.2342(6) 0.1293(6) 0.0248(2) 0.0180(14) Uani 1 1 d . . .
C13 C -0.4509(5) 0.1194(6) 0.0365(2) 0.0175(14) Uani 1 1 d . . .
H13A H -0.4605 0.1113 0.0006 0.021 Uiso 1 1 calc R . .
H13B H -0.4393 0.0342 0.0501 0.021 Uiso 1 1 calc R . .
C14 C -0.5641(5) 0.1745(6) 0.0569(2) 0.0171(14) Uani 1 1 d . . .
C15 C -0.3547(6) 0.3323(6) 0.0273(3) 0.0223(15) Uani 1 1 d . . .
H15A H -0.3777 0.3261 -0.0077 0.027 Uiso 1 1 calc R . .
H15B H -0.4196 0.3741 0.0444 0.027 Uiso 1 1 calc R . .
C16 C -0.2463(7) 0.4125(7) 0.0322(3) 0.0286(17) Uani 1 1 d . . .
C21 C -0.2428(5) -0.1375(6) 0.1666(2) 0.0132(13) Uani 1 1 d . . .
C22 C -0.1158(5) -0.1434(7) 0.1453(2) 0.0168(14) Uani 1 1 d . . .
C23 C -0.2200(5) -0.1488(6) 0.2235(2) 0.0156(14) Uani 1 1 d . . .
H23A H -0.1777 -0.2286 0.2297 0.019 Uiso 1 1 calc R . .
H23B H -0.1663 -0.0801 0.2335 0.019 Uiso 1 1 calc R . .
C24 C -0.3258(5) -0.1453(6) 0.2572(2) 0.0162(14) Uani 1 1 d . . .
C25 C -0.3243(6) -0.2456(6) 0.1482(2) 0.0177(14) Uani 1 1 d . . .
H25A H -0.2794 -0.3251 0.1492 0.021 Uiso 1 1 calc R . .
H25B H -0.3904 -0.2541 0.1708 0.021 Uiso 1 1 calc R . .
C26 C -0.3738(6) -0.2267(7) 0.0966(2) 0.0224(15) Uani 1 1 d . . .
O1W O -0.6058(5) -0.0853(6) 0.1511(2) 0.0396(14) Uani 1 1 d D . .
O2W O -0.4055(5) 0.1946(6) 0.28643(18) 0.0344(13) Uani 1 1 d D . .
O3W O 0.0752(6) 0.4678(7) 0.0644(3) 0.069(2) Uani 1 1 d D . .
O4W O 0.3285(7) 0.5214(8) 0.1163(3) 0.080(2) Uani 1 1 d D . .
O5W O 0.0904(5) 0.1136(6) 0.0418(2) 0.0456(16) Uani 1 1 d D . .
O6W O 0.1747(4) 0.0547(6) 0.15831(18) 0.0310(12) Uani 1 1 d D . .
O7W O 0.0742(7) 0.3183(7) -0.0347(3) 0.072(2) Uani 1 1 d D . .
O8W O 0.1840(7) 0.7342(8) 0.1007(3) 0.080(2) Uani 1 1 d D . .
H1 H -0.477(6) 0.413(10) 0.216(3) 0.096 Uiso 1 1 d D . .
H2 H -0.092(8) 0.038(5) 0.307(4) 0.096 Uiso 1 1 d D . .
H3 H -0.197(3) 0.557(11) 0.032(4) 0.096 Uiso 1 1 d D . .
H4 H -0.331(8) -0.184(11) 0.0358(18) 0.096 Uiso 1 1 d D . .
H1W1 H -0.6811(19) -0.074(10) 0.147(3) 0.096 Uiso 1 1 d D . .
H1W2 H -0.579(7) -0.122(10) 0.125(2) 0.096 Uiso 1 1 d D . .
H2W1 H -0.406(10) 0.263(5) 0.303(3) 0.096 Uiso 1 1 d D . .
H2W2 H -0.373(9) 0.135(6) 0.303(3) 0.096 Uiso 1 1 d D . .
H3W1 H 0.118(6) 0.533(6) 0.072(4) 0.096 Uiso 1 1 d D . .
H3W2 H 0.002(2) 0.488(8) 0.065(4) 0.096 Uiso 1 1 d D . .
H4W1 H 0.398(4) 0.489(8) 0.114(4) 0.096 Uiso 1 1 d D . .
H4W2 H 0.328(8) 0.597(4) 0.105(4) 0.096 Uiso 1 1 d D . .
H5W1 H 0.026(4) 0.093(9) 0.056(3) 0.096 Uiso 1 1 d D . .
H5W2 H 0.076(8) 0.171(8) 0.020(3) 0.096 Uiso 1 1 d D . .
H6W1 H 0.179(7) 0.064(11) 0.1898(7) 0.096 Uiso 1 1 d D . .
H6W2 H 0.105(4) 0.030(10) 0.150(3) 0.096 Uiso 1 1 d D . .
H7W1 H 0.077(10) 0.318(9) -0.0029(5) 0.096 Uiso 1 1 d D . .
H7W2 H 0.101(10) 0.247(5) -0.045(3) 0.096 Uiso 1 1 d D . .
H8W1 H 0.198(8) 0.773(9) 0.074(2) 0.096 Uiso 1 1 d D . .
H8W2 H 0.116(5) 0.757(10) 0.112(3) 0.096 Uiso 1 1 d D . .

loop_
_atom_site_aniso_label
_atom_site_aniso_U_11
_atom_site_aniso_U_22
_atom_site_aniso_U_33
_atom_site_aniso_U_23
_atom_site_aniso_U_13
_atom_site_aniso_U_12
Ba1 0.01356(19) 0.0151(2) 0.0174(2) 0.00027(16) -0.00096(14) 0.00264(16)
Ba2 0.0173(2) 0.0253(2) 0.0248(2) -0.00074(18) 0.00305(16) 0.00389(18)
Ti1 0.0102(5) 0.0101(6) 0.0147(6) -0.0013(4) -0.0006(4) -0.0003(4)
O1 0.013(2) 0.012(2) 0.016(2) -0.0033(18) 0.0014(17) -0.0004(18)
O2 0.011(2) 0.017(2) 0.018(2) -0.0032(19) 0.0026(17) -0.0037(19)
O3 0.015(2) 0.025(3) 0.028(3) -0.007(2) 0.0024(19) -0.003(2)
O4 0.011(2) 0.029(3) 0.033(3) -0.008(2) 0.001(2) 0.002(2)
O5 0.019(2) 0.027(3) 0.037(3) -0.014(2) 0.000(2) 0.000(2)
O6 0.030(3) 0.022(3) 0.032(3) 0.005(2) 0.005(2) -0.001(2)
O7 0.020(2) 0.023(3) 0.030(3) 0.000(2) 0.005(2) 0.006(2)
O11 0.013(2) 0.017(2) 0.016(2) -0.0008(18) -0.0057(17) 0.0025(19)
O12 0.014(2) 0.021(3) 0.015(2) -0.0023(18) 0.0014(18) 0.0051(19)
O13 0.031(3) 0.046(4) 0.017(3) -0.005(2) 0.001(2) 0.009(3)
O14 0.022(3) 0.056(4) 0.015(2) 0.001(2) 0.000(2) 0.016(3)
O15 0.020(3) 0.058(4) 0.021(3) -0.004(2) -0.001(2) 0.010(3)
O16 0.035(3) 0.019(3) 0.140(7) 0.000(4) 0.010(4) -0.005(3)
O17 0.034(3) 0.030(4) 0.106(6) 0.024(4) -0.011(3) -0.011(3)
O21 0.010(2) 0.009(2) 0.016(2) 0.0028(17) 0.0000(16) 0.0020(17)
O22 0.011(2) 0.017(3) 0.025(2) 0.005(2) 0.0025(18) 0.0006(19)
O23 0.026(3) 0.016(3) 0.034(3) 0.000(2) 0.001(2) 0.011(2)
O24 0.020(2) 0.027(3) 0.026(3) 0.012(2) 0.006(2) 0.008(2)
O25 0.021(2) 0.021(3) 0.024(3) 0.009(2) 0.0007(19) 0.001(2)
O26 0.026(3) 0.035(3) 0.020(3) -0.002(2) -0.004(2) 0.001(2)
O27 0.022(3) 0.101(6) 0.028(3) -0.009(3) -0.004(2) -0.008(3)
C1 0.012(3) 0.007(3) 0.020(3) -0.001(2) -0.004(2) 0.003(2)
C2 0.005(3) 0.019(4) 0.015(3) -0.002(3) -0.001(2) 0.000(3)
C3 0.014(3) 0.012(3) 0.024(3) 0.001(3) -0.004(3) 0.002(3)
C4 0.018(3) 0.017(4) 0.018(3) 0.005(3) -0.002(3) 0.001(3)
C5 0.012(3) 0.014(3) 0.017(3) 0.004(3) 0.009(2) -0.003(3)
C6 0.020(3) 0.017(4) 0.014(3) -0.001(3) -0.007(3) -0.003(3)
C11 0.014(3) 0.020(4) 0.014(3) -0.001(3) -0.001(2) -0.003(3)
C12 0.019(3) 0.018(4) 0.017(3) 0.000(3) 0.002(3) -0.003(3)
C13 0.014(3) 0.016(4) 0.022(3) -0.003(3) -0.003(3) -0.002(3)
C14 0.014(3) 0.019(4) 0.018(3) -0.004(3) -0.005(3) -0.008(3)
C15 0.024(4) 0.016(4) 0.027(4) 0.008(3) -0.003(3) 0.003(3)
C16 0.026(4) 0.022(4) 0.038(4) 0.013(3) 0.005(3) 0.001(3)
C21 0.014(3) 0.010(3) 0.015(3) 0.001(2) -0.002(2) 0.004(3)
C22 0.012(3) 0.025(4) 0.013(3) -0.002(3) -0.002(2) 0.001(3)
C23 0.015(3) 0.018(4) 0.014(3) 0.002(3) -0.001(2) 0.000(3)
C24 0.016(3) 0.017(4) 0.016(3) 0.000(3) 0.000(2) -0.002(3)
C25 0.019(3) 0.013(3) 0.022(3) 0.001(3) -0.005(3) -0.002(3)
C26 0.021(4) 0.022(4) 0.024(4) -0.003(3) -0.002(3) 0.003(3)
O1W 0.032(3) 0.036(4) 0.050(4) -0.006(3) -0.001(3) 0.002(3)
O2W 0.036(3) 0.037(3) 0.030(3) -0.005(3) -0.006(2) 0.003(3)
O3W 0.046(4) 0.060(5) 0.100(6) 0.037(4) -0.012(4) 0.004(4)
O4W 0.080(6) 0.068(6) 0.092(6) 0.011(5) -0.002(5) -0.025(5)
O5W 0.023(3) 0.061(5) 0.053(4) -0.018(3) 0.008(3) -0.009(3)
O6W 0.023(3) 0.038(3) 0.031(3) 0.006(3) -0.001(2) 0.002(3)
O7W 0.053(4) 0.050(5) 0.113(6) -0.018(4) 0.016(5) 0.006(4)
O8W 0.081(6) 0.089(6) 0.071(5) 0.048(5) 0.029(4) 0.025(5)

loop_
_atom_type_symbol
_atom_type_description
_atom_type_scat_dispersion_real
_atom_type_scat_dispersion_imag
_atom_type_scat_source
C C 0.0033 0.0016 'International Tables Vol C Tables 4.2.6.8 and 6.1.1.4'
H H 0.0000 0.0000 'International Tables Vol C Tables 4.2.6.8 and 6.1.1.4'
O O 0.0106 0.0060 'International Tables Vol C Tables 4.2.6.8 and 6.1.1.4'
Ti Ti 0.2776 0.4457 'International Tables Vol C Tables 4.2.6.8 and 6.1.1.4'
Ba Ba -0.3244 2.2819 'International Tables Vol C Tables 4.2.6.8 and 6.1.1.4'

loop_
_geom_angle_atom_site_label_1
_geom_angle_atom_site_label_2
_geom_angle_atom_site_label_3
_geom_angle
_geom_angle_site_symmetry_1
_geom_angle_site_symmetry_3
_geom_angle_publ_flag
O15 Ba1 O24 140.54(16) . . ?
O15 Ba1 O21 95.95(13) . . ?
O24 Ba1 O21 64.66(12) . . ?
O15 Ba1 O2W 151.31(17) . . ?
O24 Ba1 O2W 67.06(16) . . ?
O21 Ba1 O2W 106.86(14) . . ?
O15 Ba1 O25 70.74(14) . 2_455 ?
O24 Ba1 O25 125.36(13) . 2_455 ?
O21 Ba1 O25 166.67(12) . 2_455 ?
O2W Ba1 O25 86.06(14) . 2_455 ?
O15 Ba1 O1W 70.19(17) . . ?
O24 Ba1 O1W 72.30(16) . . ?
O21 Ba1 O1W 78.50(14) . . ?
O2W Ba1 O1W 130.63(17) . . ?
O25 Ba1 O1W 95.74(14) 2_455 . ?
O15 Ba1 O4 85.21(16) . . ?
O24 Ba1 O4 133.68(14) . . ?
O21 Ba1 O4 115.18(12) . . ?
O2W Ba1 O4 69.57(16) . . ?
O25 Ba1 O4 65.64(12) 2_455 . ?
O1W Ba1 O4 153.38(15) . . ?
O15 Ba1 O1 109.02(13) . . ?
O24 Ba1 O1 88.39(13) . . ?
O21 Ba1 O1 55.26(11) . . ?
O2W Ba1 O1 72.29(14) . . ?
O25 Ba1 O1 128.72(12) 2_455 . ?
O1W Ba1 O1 133.69(14) . . ?
O4 Ba1 O1 63.31(12) . . ?
O15 Ba1 O5 105.40(14) . 2_445 ?
O24 Ba1 O5 65.81(13) . 2_445 ?
O21 Ba1 O5 123.40(13) . 2_445 ?
O2W Ba1 O5 76.54(16) . 2_445 ?
O25 Ba1 O5 61.97(13) 2_455 2_445 ?
O1W Ba1 O5 61.72(15) . 2_445 ?
O4 Ba1 O5 118.30(13) . 2_445 ?
O1 Ba1 O5 145.51(12) . 2_445 ?
O15 Ba1 O11 59.27(12) . . ?
O24 Ba1 O11 119.11(12) . . ?
O21 Ba1 O11 55.15(11) . . ?
O2W Ba1 O11 121.24(14) . . ?
O25 Ba1 O11 115.52(12) 2_455 . ?
O1W Ba1 O11 102.35(14) . . ?
O4 Ba1 O11 71.90(12) . . ?
O1 Ba1 O11 51.09(10) . . ?
O5 Ba1 O11 162.22(12) 2_445 . ?
O15 Ba1 Ti1 88.23(10) . . ?
O24 Ba1 Ti1 89.54(9) . . ?
O21 Ba1 Ti1 31.45(8) . . ?
O2W Ba1 Ti1 102.11(12) . . ?
O25 Ba1 Ti1 143.94(10) 2_455 . ?
O1W Ba1 Ti1 104.42(11) . . ?
O4 Ba1 Ti1 84.21(9) . . ?
O1 Ba1 Ti1 31.96(8) . . ?
O5 Ba1 Ti1 154.05(10) 2_445 . ?
O11 Ba1 Ti1 31.31(7) . . ?
O15 Ba1 Ba2 33.22(10) . 1_455 ?
O24 Ba1 Ba2 138.98(10) . 1_455 ?
O21 Ba1 Ba2 127.77(8) . 1_455 ?
O2W Ba1 Ba2 124.96(12) . 1_455 ?
O25 Ba1 Ba2 39.04(9) 2_455 1_455 ?
O1W Ba1 Ba2 73.15(12) . 1_455 ?
O4 Ba1 Ba2 80.72(9) . 1_455 ?
O1 Ba1 Ba2 132.02(8) . 1_455 ?
O5 Ba1 Ba2 78.71(9) 2_445 1_455 ?
O11 Ba1 Ba2 89.37(7) . 1_455 ?
Ti1 Ba1 Ba2 120.16(2) . 1_455 ?
O3W Ba2 O15 139.02(19) . 1_655 ?
O3W Ba2 O3 72.5(2) . . ?
O15 Ba2 O3 139.75(13) 1_655 . ?
O3W Ba2 O6W 139.43(18) . . ?
O15 Ba2 O6W 79.45(15) 1_655 . ?
O3 Ba2 O6W 82.57(14) . . ?
O3W Ba2 O5W 87.2(2) . . ?
O15 Ba2 O5W 97.78(15) 1_655 . ?
O3 Ba2 O5W 110.37(14) . . ?
O6W Ba2 O5W 71.94(17) . . ?
O3W Ba2 O4W 71.0(2) . . ?
O15 Ba2 O4W 83.6(2) 1_655 . ?
O3 Ba2 O4W 88.1(2) . . ?
O6W Ba2 O4W 140.7(2) . . ?
O5W Ba2 O4W 146.0(2) . . ?
O3W Ba2 O14 102.4(2) . 1_655 ?
O15 Ba2 O14 45.74(13) 1_655 1_655 ?
O3 Ba2 O14 174.46(13) . 1_655 ?
O6W Ba2 O14 100.53(15) . 1_655 ?
O5W Ba2 O14 66.67(15) . 1_655 ?
O4W Ba2 O14 92.3(2) . 1_655 ?
O3W Ba2 O25 128.2(2) . 2 ?
O15 Ba2 O25 69.36(13) 1_655 2 ?
O3 Ba2 O25 70.55(12) . 2 ?
O6W Ba2 O25 68.09(14) . 2 ?
O5W Ba2 O25 139.55(16) . 2 ?
O4W Ba2 O25 72.8(2) . 2 ?
O14 Ba2 O25 114.82(12) 1_655 2 ?
O3W Ba2 O2 75.40(17) . . ?
O15 Ba2 O2 143.35(15) 1_655 . ?
O3 Ba2 O2 44.56(12) . . ?
O6W Ba2 O2 64.46(12) . . ?
O5W Ba2 O2 66.09(13) . . ?
O4W Ba2 O2 128.6(2) . . ?
O14 Ba2 O2 132.76(13) 1_655 . ?
O25 Ba2 O2 100.92(12) 2 . ?
O3W Ba2 C14 121.9(2) . 1_655 ?
O15 Ba2 C14 22.75(14) 1_655 1_655 ?
O3 Ba2 C14 162.48(14) . 1_655 ?
O6W Ba2 C14 89.93(16) . 1_655 ?
O5W Ba2 C14 81.95(15) . 1_655 ?
O4W Ba2 C14 87.8(2) . 1_655 ?
O14 Ba2 C14 22.99(14) 1_655 1_655 ?
O25 Ba2 C14 91.97(14) 2 1_655 ?
O2 Ba2 C14 143.52(14) . 1_655 ?
O3W Ba2 C2 73.8(2) . . ?
O15 Ba2 C2 146.43(15) 1_655 . ?
O3 Ba2 C2 21.42(13) . . ?
O6W Ba2 C2 71.61(15) . . ?
O5W Ba2 C2 89.25(15) . . ?
O4W Ba2 C2 108.3(2) . . ?
O14 Ba2 C2 155.89(15) 1_655 . ?
O25 Ba2 C2 84.03(13) 2 . ?
O2 Ba2 C2 23.21(13) . . ?
C14 Ba2 C2 161.30(16) 1_655 . ?
O3W Ba2 Ba1 154.79(15) . 1_655 ?
O15 Ba2 Ba1 32.24(10) 1_655 1_655 ?
O3 Ba2 Ba1 107.76(9) . 1_655 ?
O6W Ba2 Ba1 63.32(9) . 1_655 ?
O5W Ba2 Ba1 115.06(12) . 1_655 ?
O4W Ba2 Ba1 83.77(18) . 1_655 ?
O14 Ba2 Ba1 77.77(9) 1_655 1_655 ?
O25 Ba2 Ba1 38.60(9) 2 1_655 ?
O2 Ba2 Ba1 123.26(8) . 1_655 ?
C14 Ba2 Ba1 54.85(11) 1_655 1_655 ?
C2 Ba2 Ba1 115.97(10) . 1_655 ?
O11 Ti1 O21 94.55(18) . . ?
O11 Ti1 O1 88.66(18) . . ?
O21 Ti1 O1 89.33(18) . . ?
O11 Ti1 O12 79.15(17) . . ?
O21 Ti1 O12 109.25(18) . . ?
O1 Ti1 O12 158.37(19) . . ?
O11 Ti1 O22 156.28(19) . . ?
O21 Ti1 O22 79.14(17) . . ?
O1 Ti1 O22 113.88(18) . . ?
O12 Ti1 O22 81.42(17) . . ?
O11 Ti1 O2 108.49(19) . . ?
O21 Ti1 O2 153.56(18) . . ?
O1 Ti1 O2 78.71(17) . . ?
O12 Ti1 O2 88.22(17) . . ?
O22 Ti1 O2 84.26(18) . . ?
O11 Ti1 Ba1 60.91(13) . . ?
O21 Ti1 Ba1 50.24(12) . . ?
O1 Ti1 Ba1 55.32(12) . . ?
O12 Ti1 Ba1 129.30(12) . . ?
O22 Ti1 Ba1 125.26(13) . . ?
O2 Ti1 Ba1 131.61(12) . . ?
C1 O1 Ti1 120.2(4) . . ?
C1 O1 Ba1 137.5(3) . . ?
Ti1 O1 Ba1 92.72(15) . . ?
C2 O2 Ti1 118.4(4) . . ?
C2 O2 Ba2 89.3(3) . . ?
Ti1 O2 Ba2 151.22(19) . . ?
C2 O3 Ba2 101.2(4) . . ?
C4 O4 Ba1 130.7(4) . . ?
C4 O5 Ba1 134.3(4) . 2_455 ?
C11 O11 Ti1 121.9(4) . . ?
C11 O11 Ba1 131.2(3) . . ?
Ti1 O11 Ba1 87.78(15) . . ?
C12 O12 Ti1 117.9(4) . . ?
C14 O14 Ba2 93.5(4) . 1_455 ?
C14 O15 Ba1 144.5(4) . . ?
C14 O15 Ba2 100.1(4) . 1_455 ?
Ba1 O15 Ba2 114.54(17) . 1_455 ?
C21 O21 Ti1 120.2(3) . . ?
C21 O21 Ba1 133.1(3) . . ?
Ti1 O21 Ba1 98.31(16) . . ?
C22 O22 Ti1 117.6(4) . . ?
C24 O24 Ba1 143.1(4) . . ?
C24 O25 Ba1 115.2(4) . 2_445 ?
C24 O25 Ba2 139.9(4) . 2_545 ?
Ba1 O25 Ba2 102.35(13) 2_445 2_545 ?
O1 C1 C5 109.0(5) . . ?
O1 C1 C2 107.9(5) . . ?
C5 C1 C2 109.9(5) . . ?
O1 C1 C3 112.3(5) . . ?
C5 C1 C3 112.7(5) . . ?
C2 C1 C3 104.8(5) . . ?
O3 C2 O2 124.5(6) . . ?
O3 C2 C1 122.9(5) . . ?
O2 C2 C1 112.5(5) . . ?
O3 C2 Ba2 57.3(3) . . ?
O2 C2 Ba2 67.5(3) . . ?
C1 C2 Ba2 176.9(4) . . ?
C4 C3 C1 113.8(5) . . ?
O5 C4 O4 122.7(6) . . ?
O5 C4 C3 123.1(6) . . ?
O4 C4 C3 114.2(6) . . ?
C6 C5 C1 108.1(5) . . ?
O7 C6 O6 123.3(6) . . ?
O7 C6 C5 122.9(6) . . ?
O6 C6 C5 113.7(6) . . ?
O11 C11 C15 110.2(5) . . ?
O11 C11 C12 107.3(5) . . ?
C15 C11 C12 111.9(5) . . ?
O11 C11 C13 110.8(5) . . ?
C15 C11 C13 109.8(5) . . ?
C12 C11 C13 106.7(5) . . ?
O13 C12 O12 123.6(6) . . ?
O13 C12 C11 123.5(6) . . ?
O12 C12 C11 112.9(5) . . ?
C14 C13 C11 114.0(5) . . ?
O14 C14 O15 120.7(6) . . ?
O14 C14 C13 120.4(6) . . ?
O15 C14 C13 118.9(5) . . ?
O14 C14 Ba2 63.5(4) . 1_455 ?
O15 C14 Ba2 57.2(3) . 1_455 ?
C13 C14 Ba2 176.1(4) . 1_455 ?
C16 C15 C11 113.8(5) . . ?
O17 C16 O16 122.7(7) . . ?
O17 C16 C15 124.6(7) . . ?
O16 C16 C15 112.8(6) . . ?
O21 C21 C25 109.6(5) . . ?
O21 C21 C22 106.9(5) . . ?
C25 C21 C22 113.3(5) . . ?
O21 C21 C23 113.3(5) . . ?
C25 C21 C23 110.4(5) . . ?
C22 C21 C23 103.3(5) . . ?
O23 C22 O22 126.2(6) . . ?
O23 C22 C21 122.5(6) . . ?
O22 C22 C21 111.2(6) . . ?
C24 C23 C21 118.4(5) . . ?
O25 C24 O24 123.5(6) . . ?
O25 C24 C23 118.5(6) . . ?
O24 C24 C23 118.0(5) . . ?
C26 C25 C21 114.1(5) . . ?
O27 C26 O26 122.6(6) . . ?
O27 C26 C25 122.4(6) . . ?
O26 C26 C25 115.0(6) . . ?

loop_
_geom_bond_atom_site_label_1
_geom_bond_atom_site_label_2
_geom_bond_distance
_geom_bond_site_symmetry_2
_geom_bond_publ_flag
Ba1 O15 2.622(5) . ?
Ba1 O24 2.685(4) . ?
Ba1 O21 2.761(4) . ?
Ba1 O2W 2.774(5) . ?
Ba1 O25 2.856(4) 2_455 ?
Ba1 O1W 2.876(6) . ?
Ba1 O4 2.879(5) . ?
Ba1 O1 2.926(4) . ?
Ba1 O5 2.939(5) 2_445 ?
Ba1 O11 3.108(4) . ?
Ba1 Ti1 3.5543(12) . ?
Ba1 Ba2 4.4714(6) 1_455 ?
Ba2 O3W 2.636(6) . ?
Ba2 O15 2.693(5) 1_655 ?
Ba2 O3 2.779(4) . ?
Ba2 O6W 2.809(5) . ?
Ba2 O5W 2.810(6) . ?
Ba2 O4W 2.819(8) . ?
Ba2 O14 2.830(4) 1_655 ?
Ba2 O25 2.883(4) 2 ?
Ba2 O2 2.991(4) . ?
Ba2 C14 3.155(7) 1_655 ?
Ba2 C2 3.237(6) . ?
Ba2 Ba1 4.4714(6) 1_655 ?
Ti1 O11 1.848(4) . ?
Ti1 O21 1.874(4) . ?
Ti1 O1 1.883(4) . ?
Ti1 O12 2.000(4) . ?
Ti1 O22 2.007(4) . ?
Ti1 O2 2.013(4) . ?
O1 C1 1.387(7) . ?
O2 C2 1.276(7) . ?
O3 C2 1.205(7) . ?
O4 C4 1.306(7) . ?
O5 C4 1.203(7) . ?
O5 Ba1 2.939(5) 2_455 ?
O6 C6 1.307(8) . ?
O7 C6 1.193(8) . ?
O11 C11 1.403(7) . ?
O12 C12 1.300(7) . ?
O13 C12 1.208(7) . ?
O14 C14 1.235(7) . ?
O14 Ba2 2.830(4) 1_455 ?
O15 C14 1.239(7) . ?
O15 Ba2 2.693(5) 1_455 ?
O16 C16 1.309(9) . ?
O17 C16 1.186(8) . ?
O21 C21 1.408(7) . ?
O22 C22 1.281(8) . ?
O23 C22 1.191(7) . ?
O24 C24 1.256(7) . ?
O25 C24 1.240(7) . ?
O25 Ba1 2.856(4) 2_445 ?
O25 Ba2 2.883(4) 2_545 ?
O26 C26 1.295(8) . ?
O27 C26 1.205(8) . ?
C1 C5 1.525(8) . ?
C1 C2 1.537(8) . ?
C1 C3 1.541(8) . ?
C3 C4 1.494(9) . ?
C5 C6 1.506(9) . ?
C11 C15 1.510(9) . ?
C11 C12 1.524(9) . ?
C11 C13 1.528(8) . ?
C13 C14 1.502(9) . ?
C14 Ba2 3.155(7) 1_455 ?
C15 C16 1.475(9) . ?
C21 C25 1.526(8) . ?
C21 C22 1.542(8) . ?
C21 C23 1.544(8) . ?
C23 C24 1.503(8) . ?
C25 C26 1.490(8) . ?
